data_4068554
loop_
_publ_author_name
'Breunig, Hans J.'
'Haddad, Nawja'
'Lork, Enno'
'Mehring, Michael'
'M\"ugge, Clemens'
'Nolde, Christof'
'Ra\,t, Ciprian I.'
'Sch\"urmann, Markus'

_publ_section_title
;
 Novel Sterically Congested Monoorganobismuth(III) Compounds: Synthesis,
 Structure, and Bismuth&#x2212;Arene \p Interaction in ArBiXY (X, Y = Br,
 I, OH, 2,6-Mes2-4-t-Bu-C6H2PHO2)
;
_journal_issue 4
_journal_name_full Organometallics
_journal_page_first 1202
_journal_paper_doi 10.1021/om800934c
_journal_volume 28
_journal_year 2009
_chemical_formula_moiety 'C56 H67 Bi Br O2 P'
_chemical_formula_sum 'C56 H67 Bi Br O2 P'
_chemical_formula_weight 1091.96
_chemical_melting_point 521.5(5)
_chemical_name_systematic
; 
 ? 
;
_space_group_IT_number 14
_symmetry_cell_setting monoclinic
_symmetry_space_group_name_Hall '-P 2ybc'
_symmetry_space_group_name_H-M 'P 1 21/c 1'
_atom_sites_solution_hydrogens geom
_atom_sites_solution_primary direct
_atom_sites_solution_secondary difmap
_audit_creation_method SHELXL-97
_cell_angle_alpha 90.00
_cell_angle_beta 110.9350(10)
_cell_angle_gamma 90.00
_cell_formula_units_Z 4
_cell_length_a 15.3197(3)
_cell_length_b 26.2909(6)
_cell_length_c 13.7661(3)
_cell_measurement_reflns_used 37836
_cell_measurement_temperature 173(1)
_cell_measurement_theta_max 25.33
_cell_measurement_theta_min 2.92
_cell_volume 5178.5(2)
_computing_cell_refinement
;
DENZO & SCALEPACK (Otwinowski & Minor, 1997)
;
_computing_data_collection 'COLLECT (Nonius, 1998)'
_computing_data_reduction
;
DENZO & SCALEPACK
;
_computing_molecular_graphics 'SHELXTL-Plus (Sheldrick, 1991)'
_computing_publication_material 'SHELXL97 (Sheldrick, 1997)'
_computing_structure_refinement 'SHELXL97 (Sheldrick, 1997)'
_computing_structure_solution 'SHELXS97 (Sheldrick, 1997)'
_diffrn_ambient_temperature 173(1)
_diffrn_detector_area_resol_mean '19 vertical, 18 horizontal'
_diffrn_measured_fraction_theta_full 0.998
_diffrn_measured_fraction_theta_max 0.998
_diffrn_measurement_device_type 'Nonius KappaCCD'
_diffrn_measurement_method
;
 3 sets at different \k-angles and 302 frames via \w-rotation 
(\D/\w=1\%) at two times 60s per frame
;
_diffrn_radiation_monochromator graphite
_diffrn_radiation_source 'fine-focus sealed tube'
_diffrn_radiation_type MoK\a
_diffrn_radiation_wavelength 0.71073
_diffrn_reflns_av_R_equivalents 0.071
_diffrn_reflns_av_sigmaI/netI 0.2168
_diffrn_reflns_limit_h_max 17
_diffrn_reflns_limit_h_min -18
_diffrn_reflns_limit_k_max 31
_diffrn_reflns_limit_k_min -31
_diffrn_reflns_limit_l_max 16
_diffrn_reflns_limit_l_min -16
_diffrn_reflns_number 37836
_diffrn_reflns_theta_full 25.33
_diffrn_reflns_theta_max 25.33
_diffrn_reflns_theta_min 2.92
_diffrn_standards_decay_% 0
_diffrn_standards_number none
_exptl_absorpt_coefficient_mu 4.245
_exptl_absorpt_correction_T_max 0.676
_exptl_absorpt_correction_T_min 0.588
_exptl_absorpt_correction_type multi-scan
_exptl_absorpt_process_details
;
SCALEPACK (Otwinowski & Minor, 1997)
;
_exptl_crystal_colour colourless
_exptl_crystal_density_diffrn 1.401
_exptl_crystal_density_method 'not measured'
_exptl_crystal_description block
_exptl_crystal_F_000 2208
_exptl_crystal_size_max 0.14
_exptl_crystal_size_mid 0.12
_exptl_crystal_size_min 0.10
_refine_diff_density_max 0.543
_refine_diff_density_min -0.584
_refine_diff_density_rms 0.086
_refine_ls_extinction_method none
_refine_ls_goodness_of_fit_ref 0.637
_refine_ls_hydrogen_treatment mixed
_refine_ls_matrix_type full
_refine_ls_number_parameters 586
_refine_ls_number_reflns 9463
_refine_ls_number_restraints 0
_refine_ls_restrained_S_all 0.637
_refine_ls_R_factor_all 0.1217
_refine_ls_R_factor_gt 0.0343
_refine_ls_shift/su_max 0.001
_refine_ls_shift/su_mean 0.000
_refine_ls_structure_factor_coef Fsqd
_refine_ls_weighting_details 'calc w=1/[\s^2^(Fo^2^)+(0.0000P)^2^+0.0000P] where P=(Fo^2^+2Fc^2^)/3'
_refine_ls_weighting_scheme calc
_refine_ls_wR_factor_gt 0.0423
_refine_ls_wR_factor_ref 0.0523
_reflns_number_gt 4344
_reflns_number_total 9463
_reflns_threshold_expression >2sigma(I)
_cod_data_source_file om800934c_si_002.cif
_cod_data_source_block compound6
_cod_depositor_comments
;
The following automatic conversions were performed:

'_chemical_melting_point' value '521-522k' was changed to '521.5(5)'
- the average value was taken and precision was estimated.

Automatic conversion script
Id: cif_fix_values 1715 2011-07-08 13:25:40Z adriana 
;
_cod_original_cell_volume 5178.54(19)
_cod_original_sg_symbol_H-M P2(1)/c
_cod_database_code 4068554

loop_
_symmetry_equiv_pos_as_xyz
'x, y, z'
'-x, y+1/2, -z+1/2'
'-x, -y, -z'
'x, -y-1/2, z-1/2'

loop_
_atom_site_label
_atom_site_type_symbol
_atom_site_fract_x
_atom_site_fract_y
_atom_site_fract_z
_atom_site_U_iso_or_equiv
_atom_site_adp_type
_atom_site_occupancy
_atom_site_symmetry_multiplicity
_atom_site_calc_flag
_atom_site_refinement_flags
_atom_site_disorder_assembly
_atom_site_disorder_group
Bi1 Bi 0.224451(13) 0.426743(8) 0.784716(17) 0.03494(7) Uani 1 1 d . . .
Br1 Br 0.10297(4) 0.35866(2) 0.66821(6) 0.0641(2) Uani 1 1 d . . .
P1 P 0.24596(9) 0.52782(6) 0.70147(13) 0.0387(4) Uani 1 1 d . . .
H1 H 0.284(2) 0.5386(15) 0.635(3) 0.046 Uiso 1 1 d . . .
O1 O 0.18303(19) 0.48131(12) 0.6546(2) 0.0355(9) Uani 1 1 d . . .
O2 O 0.3150(2) 0.51390(12) 0.8068(3) 0.0406(10) Uani 1 1 d . . .
C1 C 0.1791(3) 0.58306(19) 0.7069(4) 0.0310(13) Uani 1 1 d . . .
C2 C 0.1069(3) 0.5814(2) 0.7482(4) 0.0357(14) Uani 1 1 d . . .
C3 C 0.0613(3) 0.6263(2) 0.7536(4) 0.0436(17) Uani 1 1 d . . .
H3A H 0.0133 0.6248 0.7800 0.052 Uiso 1 1 calc R . .
C4 C 0.0826(3) 0.6731(2) 0.7224(5) 0.0490(18) Uani 1 1 d . A .
C5 C 0.1555(3) 0.6740(2) 0.6840(4) 0.0453(16) Uani 1 1 d . . .
H5A H 0.1719 0.7048 0.6623 0.054 Uiso 1 1 calc R . .
C6 C 0.2039(3) 0.6310(2) 0.6771(4) 0.0350(15) Uani 1 1 d . . .
C7 C 0.0327(4) 0.7221(2) 0.7296(6) 0.068(2) Uani 1 1 d . . .
C9 C 0.1011(8) 0.7592(5) 0.7936(11) 0.081(5) Uani 0.67 1 d P A 1
H9A H 0.0687 0.7887 0.8047 0.122 Uiso 0.67 1 calc PR A 1
H9B H 0.1424 0.7691 0.7585 0.122 Uiso 0.67 1 calc PR A 1
H9C H 0.1365 0.7442 0.8594 0.122 Uiso 0.67 1 calc PR A 1
C8 C -0.0160(5) 0.7444(3) 0.6101(7) 0.063(3) Uani 0.67 1 d P A 1
H8A H -0.0597 0.7198 0.5680 0.094 Uiso 0.67 1 calc PR A 1
H8B H 0.0315 0.7507 0.5813 0.094 Uiso 0.67 1 calc PR A 1
H8C H -0.0483 0.7755 0.6117 0.094 Uiso 0.67 1 calc PR A 1
C10 C -0.0473(6) 0.7128(3) 0.7686(8) 0.055(3) Uani 0.67 1 d P A 1
H10A H -0.0755 0.7447 0.7744 0.083 Uiso 0.67 1 calc PR A 1
H10B H -0.0237 0.6966 0.8355 0.083 Uiso 0.67 1 calc PR A 1
H10C H -0.0932 0.6913 0.7204 0.083 Uiso 0.67 1 calc PR A 1
C8' C 0.0819(19) 0.7693(12) 0.737(2) 0.075(12) Uiso 0.33 1 d P A 2
H8'1 H 0.0759 0.7807 0.6687 0.113 Uiso 0.33 1 calc PR A 2
H8'2 H 0.1468 0.7644 0.7781 0.113 Uiso 0.33 1 calc PR A 2
H8'3 H 0.0559 0.7944 0.7696 0.113 Uiso 0.33 1 calc PR A 2
C9' C 0.0528(13) 0.7273(8) 0.8722(14) 0.088(7) Uiso 0.33 1 d P A 2
H9'1 H 0.0205 0.7566 0.8840 0.132 Uiso 0.33 1 calc PR A 2
H9'2 H 0.1185 0.7306 0.9109 0.132 Uiso 0.33 1 calc PR A 2
H9'3 H 0.0295 0.6973 0.8945 0.132 Uiso 0.33 1 calc PR A 2
C10' C -0.0565(13) 0.7226(8) 0.6939(15) 0.063(7) Uiso 0.33 1 d P A 2
H10D H -0.0783 0.7536 0.7145 0.094 Uiso 0.33 1 calc PR A 2
H10E H -0.0796 0.6941 0.7209 0.094 Uiso 0.33 1 calc PR A 2
H10F H -0.0788 0.7207 0.6193 0.094 Uiso 0.33 1 calc PR A 2
C11 C 0.2895(3) 0.63642(18) 0.6479(5) 0.0338(14) Uani 1 1 d . . .
C12 C 0.2839(3) 0.63566(18) 0.5451(4) 0.0335(14) Uani 1 1 d . . .
C13 C 0.3644(4) 0.64026(18) 0.5225(4) 0.0391(15) Uani 1 1 d . . .
H13A H 0.3603 0.6395 0.4534 0.047 Uiso 1 1 calc R . .
C14 C 0.4515(3) 0.6460(2) 0.6007(5) 0.0377(15) Uani 1 1 d . . .
C15 C 0.4557(3) 0.6475(2) 0.7025(4) 0.0399(15) Uani 1 1 d . . .
H15A H 0.5133 0.6516 0.7558 0.048 Uiso 1 1 calc R . .
C16 C 0.3760(4) 0.64297(19) 0.7269(4) 0.0331(14) Uani 1 1 d . . .
C17 C 0.3839(3) 0.6449(2) 0.8402(4) 0.0473(16) Uani 1 1 d . . .
H17A H 0.4474 0.6521 0.8834 0.071 Uiso 1 1 calc R . .
H17B H 0.3657 0.6126 0.8597 0.071 Uiso 1 1 calc R . .
H17C H 0.3437 0.6710 0.8490 0.071 Uiso 1 1 calc R . .
C18 C 0.1918(3) 0.6268(2) 0.4573(4) 0.0540(17) Uani 1 1 d . . .
H18A H 0.1443 0.6475 0.4677 0.081 Uiso 1 1 calc R . .
H18B H 0.1747 0.5916 0.4561 0.081 Uiso 1 1 calc R . .
H18C H 0.1978 0.6356 0.3923 0.081 Uiso 1 1 calc R . .
C19 C 0.5405(3) 0.6499(2) 0.5761(4) 0.0601(18) Uani 1 1 d . . .
H19A H 0.5912 0.6607 0.6372 0.090 Uiso 1 1 calc R . .
H19B H 0.5318 0.6743 0.5215 0.090 Uiso 1 1 calc R . .
H19C H 0.5549 0.6173 0.5543 0.090 Uiso 1 1 calc R . .
C21 C 0.0819(4) 0.5338(2) 0.7923(5) 0.0331(14) Uani 1 1 d . . .
C22 C 0.0129(3) 0.5004(2) 0.7311(4) 0.0345(14) Uani 1 1 d . . .
C23 C -0.0105(3) 0.4580(2) 0.7782(5) 0.0410(15) Uani 1 1 d . . .
H23A H -0.0551 0.4354 0.7371 0.049 Uiso 1 1 calc R . .
C24 C 0.0301(4) 0.4487(2) 0.8829(5) 0.0407(16) Uani 1 1 d . . .
C25 C 0.0983(3) 0.4820(2) 0.9425(4) 0.0431(15) Uani 1 1 d . . .
H25A H 0.1273 0.4758 1.0133 0.052 Uiso 1 1 calc R . .
C26 C 0.1248(4) 0.5247(2) 0.8991(5) 0.0402(15) Uani 1 1 d . . .
C27 C 0.2009(3) 0.5593(2) 0.9680(4) 0.0596(18) Uani 1 1 d . . .
H27A H 0.2519 0.5603 0.9430 0.089 Uiso 1 1 calc R . .
H27B H 0.2227 0.5467 1.0380 0.089 Uiso 1 1 calc R . .
H27C H 0.1763 0.5930 0.9666 0.089 Uiso 1 1 calc R . .
C28 C -0.0342(3) 0.5088(2) 0.6157(4) 0.0509(16) Uani 1 1 d . . .
H28A H -0.1008 0.5073 0.5975 0.076 Uiso 1 1 calc R . .
H28B H -0.0148 0.4829 0.5786 0.076 Uiso 1 1 calc R . .
H28C H -0.0170 0.5416 0.5976 0.076 Uiso 1 1 calc R . .
C29 C 0.0042(4) 0.4022(2) 0.9325(4) 0.0620(19) Uani 1 1 d . . .
H29A H -0.0567 0.3905 0.8895 0.093 Uiso 1 1 calc R . .
H29B H 0.0036 0.4111 1.0000 0.093 Uiso 1 1 calc R . .
H29C H 0.0492 0.3758 0.9396 0.093 Uiso 1 1 calc R . .
C41 C 0.3557(3) 0.39232(19) 0.7715(4) 0.0319(14) Uani 1 1 d . . .
C42 C 0.4027(3) 0.36423(19) 0.8606(4) 0.0308(14) Uani 1 1 d . . .
C43 C 0.4861(3) 0.33889(19) 0.8743(4) 0.0390(15) Uani 1 1 d . . .
H43A H 0.5145 0.3198 0.9342 0.047 Uiso 1 1 calc R . .
C44 C 0.5271(3) 0.34181(19) 0.7998(4) 0.0352(14) Uani 1 1 d . . .
C45 C 0.4820(3) 0.37155(19) 0.7123(4) 0.0340(14) Uani 1 1 d . . .
H45A H 0.5099 0.3751 0.6628 0.041 Uiso 1 1 calc R . .
C46 C 0.3965(3) 0.39646(19) 0.6949(4) 0.0338(14) Uani 1 1 d . . .
C47 C 0.6187(3) 0.3141(2) 0.8094(4) 0.0432(16) Uani 1 1 d . . .
C48 C 0.5998(3) 0.27721(19) 0.7190(4) 0.0528(17) Uani 1 1 d . . .
H48A H 0.5523 0.2535 0.7193 0.079 Uiso 1 1 calc R . .
H48B H 0.6562 0.2591 0.7259 0.079 Uiso 1 1 calc R . .
H48C H 0.5791 0.2958 0.6547 0.079 Uiso 1 1 calc R . .
C49 C 0.6588(3) 0.2849(2) 0.9120(4) 0.071(2) Uani 1 1 d . . .
H49A H 0.6160 0.2585 0.9137 0.106 Uiso 1 1 calc R . .
H49B H 0.6679 0.3078 0.9691 0.106 Uiso 1 1 calc R . .
H49C H 0.7176 0.2701 0.9175 0.106 Uiso 1 1 calc R . .
C50 C 0.6902(3) 0.3542(2) 0.8037(4) 0.0596(18) Uani 1 1 d . . .
H50A H 0.6662 0.3717 0.7382 0.089 Uiso 1 1 calc R . .
H50B H 0.7478 0.3376 0.8099 0.089 Uiso 1 1 calc R . .
H50C H 0.7012 0.3782 0.8594 0.089 Uiso 1 1 calc R . .
C51 C 0.3601(3) 0.3598(2) 0.9424(5) 0.0390(16) Uani 1 1 d . . .
C52 C 0.3713(3) 0.3988(2) 1.0158(4) 0.0429(16) Uani 1 1 d . . .
C53 C 0.3264(4) 0.3953(3) 1.0880(5) 0.062(2) Uani 1 1 d . . .
H53A H 0.3335 0.4213 1.1359 0.075 Uiso 1 1 calc R . .
C54 C 0.2723(4) 0.3542(4) 1.0893(5) 0.074(2) Uani 1 1 d . . .
C55 C 0.2640(4) 0.3154(3) 1.0187(6) 0.066(2) Uani 1 1 d . . .
H55A H 0.2281 0.2871 1.0202 0.080 Uiso 1 1 calc R . .
C56 C 0.3067(3) 0.3171(2) 0.9467(5) 0.0466(16) Uani 1 1 d . . .
C57 C 0.4299(3) 0.4451(2) 1.0184(4) 0.0579(18) Uani 1 1 d . . .
H57A H 0.4674 0.4391 0.9767 0.087 Uiso 1 1 calc R . .
H57B H 0.4697 0.4518 1.0889 0.087 Uiso 1 1 calc R . .
H57C H 0.3898 0.4738 0.9914 0.087 Uiso 1 1 calc R . .
C58 C 0.2957(3) 0.2740(2) 0.8699(5) 0.0642(19) Uani 1 1 d . . .
H58A H 0.2542 0.2488 0.8795 0.096 Uiso 1 1 calc R . .
H58B H 0.3556 0.2589 0.8813 0.096 Uiso 1 1 calc R . .
H58C H 0.2704 0.2870 0.8002 0.096 Uiso 1 1 calc R . .
C59 C 0.2225(4) 0.3502(3) 1.1670(5) 0.120(3) Uani 1 1 d . . .
H59A H 0.2607 0.3653 1.2318 0.180 Uiso 1 1 calc R . .
H59B H 0.2116 0.3151 1.1778 0.180 Uiso 1 1 calc R . .
H59C H 0.1639 0.3679 1.1403 0.180 Uiso 1 1 calc R . .
C61 C 0.3586(3) 0.4266(2) 0.5966(4) 0.0327(13) Uani 1 1 d . . .
C62 C 0.3978(3) 0.4736(2) 0.5867(5) 0.0355(14) Uani 1 1 d . . .
C63 C 0.3673(4) 0.4986(2) 0.4926(5) 0.0450(16) Uani 1 1 d . . .
H63A H 0.3956 0.5291 0.4866 0.054 Uiso 1 1 calc R . .
C64 C 0.2963(4) 0.4800(3) 0.4072(5) 0.0487(17) Uani 1 1 d . . .
C65 C 0.2591(3) 0.4337(3) 0.4175(4) 0.0512(16) Uani 1 1 d . . .
H65A H 0.2122 0.4202 0.3598 0.061 Uiso 1 1 calc R . .
C66 C 0.2877(3) 0.4061(2) 0.5089(5) 0.0410(16) Uani 1 1 d . . .
C67 C 0.4745(3) 0.49672(19) 0.6786(4) 0.0448(16) Uani 1 1 d . . .
H67A H 0.4552 0.4973 0.7377 0.067 Uiso 1 1 calc R . .
H67B H 0.4866 0.5308 0.6619 0.067 Uiso 1 1 calc R . .
H67C H 0.5303 0.4767 0.6945 0.067 Uiso 1 1 calc R . .
C68 C 0.2492(4) 0.3539(2) 0.5120(4) 0.0605(18) Uani 1 1 d . . .
H68A H 0.2488 0.3473 0.5804 0.091 Uiso 1 1 calc R . .
H68B H 0.2877 0.3291 0.4953 0.091 Uiso 1 1 calc R . .
H68C H 0.1866 0.3518 0.4624 0.091 Uiso 1 1 calc R . .
C69 C 0.2630(3) 0.5080(2) 0.3039(4) 0.075(2) Uani 1 1 d . . .
H69A H 0.2747 0.5437 0.3159 0.113 Uiso 1 1 calc R . .
H69B H 0.1971 0.5024 0.2693 0.113 Uiso 1 1 calc R . .
H69C H 0.2959 0.4955 0.2611 0.113 Uiso 1 1 calc R . .

loop_
_atom_site_aniso_label
_atom_site_aniso_U_11
_atom_site_aniso_U_22
_atom_site_aniso_U_33
_atom_site_aniso_U_23
_atom_site_aniso_U_13
_atom_site_aniso_U_12
Bi1 0.03253(11) 0.03121(13) 0.04516(13) 0.00126(16) 0.01885(9) 0.00228(14)
Br1 0.0503(4) 0.0517(5) 0.0940(6) -0.0148(4) 0.0303(4) -0.0119(3)
P1 0.0381(10) 0.0319(11) 0.0532(12) 0.0056(9) 0.0252(9) 0.0055(7)
O1 0.0313(19) 0.031(2) 0.045(2) -0.0006(19) 0.0150(18) 0.0046(17)
O2 0.039(2) 0.033(2) 0.046(3) -0.002(2) 0.011(2) 0.0026(18)
C1 0.034(3) 0.021(4) 0.043(3) -0.001(3) 0.018(3) 0.002(3)
C2 0.037(3) 0.026(4) 0.043(4) 0.001(3) 0.014(3) 0.000(3)
C3 0.036(4) 0.033(5) 0.071(5) -0.001(4) 0.030(3) 0.001(3)
C4 0.035(4) 0.032(4) 0.084(5) -0.001(4) 0.028(4) 0.005(3)
C5 0.039(3) 0.026(4) 0.074(5) 0.006(3) 0.024(3) 0.006(3)
C6 0.038(3) 0.029(4) 0.042(4) -0.001(3) 0.019(3) 0.004(3)
C7 0.050(4) 0.024(4) 0.150(8) 0.001(5) 0.059(5) 0.004(3)
C9 0.047(7) 0.044(9) 0.150(18) -0.040(10) 0.031(9) 0.019(6)
C8 0.053(6) 0.036(6) 0.104(9) 0.032(6) 0.034(6) 0.029(5)
C10 0.050(6) 0.033(7) 0.096(9) -0.002(6) 0.043(7) 0.013(5)
C11 0.033(3) 0.031(4) 0.044(4) 0.005(3) 0.022(3) 0.005(3)
C12 0.027(3) 0.027(4) 0.049(4) 0.003(3) 0.017(3) -0.004(3)
C13 0.048(4) 0.041(4) 0.032(4) 0.001(3) 0.018(3) -0.007(3)
C14 0.036(4) 0.040(4) 0.043(4) -0.009(3) 0.021(3) -0.007(3)
C15 0.027(3) 0.046(4) 0.044(4) -0.008(3) 0.009(3) 0.000(3)
C16 0.033(3) 0.030(4) 0.040(4) -0.001(3) 0.018(3) 0.002(3)
C17 0.047(4) 0.053(5) 0.043(4) -0.001(3) 0.019(3) 0.008(3)
C18 0.043(4) 0.063(5) 0.052(4) 0.002(3) 0.012(3) -0.010(3)
C19 0.050(4) 0.070(5) 0.071(5) -0.013(4) 0.034(4) -0.016(3)
C21 0.038(3) 0.027(4) 0.044(4) 0.004(3) 0.027(3) 0.005(3)
C22 0.031(3) 0.035(4) 0.043(4) -0.001(3) 0.020(3) 0.004(3)
C23 0.032(3) 0.043(4) 0.052(5) -0.008(4) 0.020(3) -0.008(3)
C24 0.041(4) 0.035(4) 0.060(5) -0.005(4) 0.036(4) 0.000(3)
C25 0.051(4) 0.042(4) 0.040(4) 0.000(4) 0.020(3) 0.006(3)
C26 0.044(4) 0.030(4) 0.055(5) -0.011(4) 0.028(4) -0.003(3)
C27 0.071(4) 0.064(5) 0.045(4) -0.004(4) 0.022(3) -0.003(4)
C28 0.036(3) 0.063(5) 0.056(5) 0.000(4) 0.019(3) -0.005(3)
C29 0.071(4) 0.052(5) 0.074(5) 0.011(4) 0.040(4) -0.011(3)
C41 0.028(3) 0.031(4) 0.036(4) 0.000(3) 0.011(3) -0.001(3)
C42 0.034(3) 0.025(4) 0.040(4) -0.007(3) 0.021(3) -0.005(3)
C43 0.038(3) 0.036(4) 0.039(4) 0.005(3) 0.009(3) 0.006(3)
C44 0.037(3) 0.024(4) 0.046(4) -0.001(3) 0.017(3) 0.009(3)
C45 0.043(3) 0.029(4) 0.039(4) -0.004(3) 0.026(3) -0.002(3)
C46 0.030(3) 0.025(4) 0.043(4) 0.001(3) 0.009(3) 0.006(3)
C47 0.033(3) 0.045(4) 0.050(4) -0.001(4) 0.013(3) 0.015(3)
C48 0.062(4) 0.030(4) 0.072(5) -0.004(4) 0.032(4) 0.014(3)
C49 0.058(4) 0.090(6) 0.063(5) 0.016(4) 0.019(4) 0.048(4)
C50 0.033(3) 0.065(5) 0.078(5) -0.015(4) 0.016(3) 0.005(3)
C51 0.034(3) 0.026(4) 0.054(5) 0.010(3) 0.013(3) 0.010(3)
C52 0.039(4) 0.054(5) 0.034(4) 0.003(4) 0.012(3) 0.015(3)
C53 0.043(4) 0.104(6) 0.035(4) -0.001(4) 0.008(3) 0.030(4)
C54 0.042(4) 0.142(9) 0.037(5) 0.022(5) 0.014(4) 0.013(5)
C55 0.035(4) 0.096(7) 0.061(6) 0.037(5) 0.008(4) -0.002(4)
C56 0.036(3) 0.052(5) 0.055(5) 0.017(4) 0.020(3) 0.002(3)
C57 0.064(4) 0.045(5) 0.057(5) -0.010(3) 0.013(3) 0.013(3)
C58 0.055(4) 0.038(5) 0.094(6) 0.019(4) 0.021(4) -0.005(3)
C59 0.074(5) 0.243(10) 0.058(5) 0.036(6) 0.040(4) 0.016(5)
C61 0.026(3) 0.037(4) 0.040(4) 0.004(4) 0.017(3) 0.011(3)
C62 0.032(3) 0.035(4) 0.043(4) 0.001(3) 0.018(3) 0.011(3)
C63 0.038(4) 0.038(4) 0.071(5) 0.020(4) 0.034(4) 0.014(3)
C64 0.038(4) 0.065(5) 0.049(5) 0.015(4) 0.023(4) 0.023(4)
C65 0.034(3) 0.082(6) 0.037(4) -0.003(4) 0.013(3) 0.005(4)
C66 0.035(3) 0.052(5) 0.041(4) 0.000(4) 0.019(3) 0.002(3)
C67 0.042(3) 0.031(4) 0.068(5) 0.001(3) 0.028(3) -0.002(3)
C68 0.060(4) 0.069(5) 0.058(5) -0.013(4) 0.028(4) -0.014(4)
C69 0.065(4) 0.103(6) 0.064(5) 0.032(5) 0.032(4) 0.028(4)

loop_
_atom_type_symbol
_atom_type_description
_atom_type_scat_dispersion_real
_atom_type_scat_dispersion_imag
_atom_type_scat_source
C C 0.0033 0.0016 'International Tables Vol C Tables 4.2.6.8 and 6.1.1.4'
H H 0.0000 0.0000 'International Tables Vol C Tables 4.2.6.8 and 6.1.1.4'
O O 0.0106 0.0060 'International Tables Vol C Tables 4.2.6.8 and 6.1.1.4'
P P 0.1023 0.0942 'International Tables Vol C Tables 4.2.6.8 and 6.1.1.4'
Br Br -0.2901 2.4595 'International Tables Vol C Tables 4.2.6.8 and 6.1.1.4'
Bi Bi -4.1077 10.2566 'International Tables Vol C Tables 4.2.6.8 and 6.1.1.4'

loop_
_geom_angle_atom_site_label_1
_geom_angle_atom_site_label_2
_geom_angle_atom_site_label_3
_geom_angle
O1 Bi1 C41 101.55(16)
O1 Bi1 O2 61.00(11)
C41 Bi1 O2 84.89(14)
O1 Bi1 Br1 90.67(8)
C41 Bi1 Br1 97.59(12)
O2 Bi1 Br1 151.33(7)
O1 Bi1 P1 30.69(8)
C41 Bi1 P1 95.88(13)
O2 Bi1 P1 30.47(7)
Br1 Bi1 P1 121.36(4)
H1 P1 O2 113.5(16)
H1 P1 O1 104.6(17)
O2 P1 O1 109.18(19)
H1 P1 C1 105.3(17)
O2 P1 C1 111.9(2)
O1 P1 C1 112.2(2)
H1 P1 Bi1 128.1(17)
O2 P1 Bi1 62.94(13)
O1 P1 Bi1 46.60(12)
C1 P1 Bi1 124.53(17)
P1 O1 Bi1 102.71(17)
P1 O2 Bi1 86.59(14)
C2 C1 C6 118.2(4)
C2 C1 P1 122.1(4)
C6 C1 P1 119.4(4)
C3 C2 C1 118.5(5)
C3 C2 C21 118.9(5)
C1 C2 C21 122.6(5)
C4 C3 C2 124.2(5)
C3 C4 C5 116.3(5)
C3 C4 C7 123.7(5)
C5 C4 C7 120.0(5)
C6 C5 C4 122.5(5)
C5 C6 C1 120.3(5)
C5 C6 C11 118.8(5)
C1 C6 C11 120.6(5)
C10' C7 C8' 118.7(15)
C10' C7 C9 131.1(11)
C8' C7 C9 30.8(13)
C10' C7 C4 118.6(11)
C8' C7 C4 118.3(13)
C9 C7 C4 109.6(6)
C10' C7 C10 41.6(9)
C8' C7 C10 125.4(14)
C9 C7 C10 112.6(8)
C4 C7 C10 112.0(5)
C10' C7 C8 64.6(10)
C8' C7 C8 78.7(11)
C9 C7 C8 109.4(8)
C4 C7 C8 107.2(6)
C10 C7 C8 105.8(6)
C10' C7 C9' 98.9(11)
C8' C7 C9' 88.6(13)
C9 C7 C9' 60.7(9)
C4 C7 C9' 103.4(7)
C10 C7 C9' 59.7(7)
C8 C7 C9' 149.4(7)
C12 C11 C16 119.6(4)
C12 C11 C6 121.8(5)
C16 C11 C6 118.6(5)
C13 C12 C11 119.6(5)
C13 C12 C18 119.2(5)
C11 C12 C18 121.2(4)
C12 C13 C14 121.5(5)
C15 C14 C13 118.1(5)
C15 C14 C19 120.2(5)
C13 C14 C19 121.6(5)
C14 C15 C16 121.3(5)
C15 C16 C11 119.9(5)
C15 C16 C17 119.5(5)
C11 C16 C17 120.7(4)
C22 C21 C26 119.7(5)
C22 C21 C2 121.8(5)
C26 C21 C2 118.4(5)
C23 C22 C21 118.9(5)
C23 C22 C28 119.9(5)
C21 C22 C28 121.1(5)
C24 C23 C22 122.3(5)
C23 C24 C25 118.1(5)
C23 C24 C29 121.6(5)
C25 C24 C29 120.3(6)
C24 C25 C26 121.9(5)
C25 C26 C21 119.1(5)
C25 C26 C27 119.4(6)
C21 C26 C27 121.5(5)
C42 C41 C46 118.2(4)
C42 C41 Bi1 109.6(4)
C46 C41 Bi1 132.2(4)
C41 C42 C43 122.3(5)
C41 C42 C51 118.5(4)
C43 C42 C51 119.2(5)
C44 C43 C42 120.7(5)
C43 C44 C45 117.1(5)
C43 C44 C47 123.4(5)
C45 C44 C47 119.5(5)
C44 C45 C46 123.5(5)
C45 C46 C41 118.2(5)
C45 C46 C61 115.9(5)
C41 C46 C61 125.9(4)
C48 C47 C49 109.3(5)
C48 C47 C50 108.9(4)
C49 C47 C50 109.4(4)
C48 C47 C44 109.2(4)
C49 C47 C44 111.6(4)
C50 C47 C44 108.3(4)
C56 C51 C52 118.5(6)
C56 C51 C42 120.8(5)
C52 C51 C42 120.7(5)
C53 C52 C51 119.7(6)
C53 C52 C57 118.6(6)
C51 C52 C57 121.7(5)
C54 C53 C52 121.2(7)
C53 C54 C55 118.5(7)
C53 C54 C59 121.4(8)
C55 C54 C59 120.0(8)
C56 C55 C54 122.5(7)
C55 C56 C51 119.5(6)
C55 C56 C58 121.2(6)
C51 C56 C58 119.3(5)
C62 C61 C66 118.6(5)
C62 C61 C46 120.9(5)
C66 C61 C46 120.3(5)
C63 C62 C61 119.9(5)
C63 C62 C67 119.8(6)
C61 C62 C67 120.3(5)
C64 C63 C62 122.2(6)
C65 C64 C63 117.3(6)
C65 C64 C69 120.9(6)
C63 C64 C69 121.8(6)
C64 C65 C66 123.4(6)
C65 C66 C61 118.5(5)
C65 C66 C68 120.4(6)
C61 C66 C68 120.9(6)

loop_
_geom_bond_atom_site_label_1
_geom_bond_atom_site_label_2
_geom_bond_distance
Bi1 O1 2.204(3)
Bi1 C41 2.271(5)
Bi1 O2 2.640(3)
Bi1 Br1 2.6658(7)
Bi1 P1 2.9587(15)
P1 H1 1.28(4)
P1 O2 1.503(3)
P1 O1 1.548(3)
P1 C1 1.794(5)
C1 C2 1.414(6)
C1 C6 1.417(6)
C2 C3 1.387(6)
C2 C21 1.499(6)
C3 C4 1.380(6)
C4 C5 1.395(6)
C4 C7 1.519(7)
C5 C6 1.374(6)
C6 C11 1.510(6)
C7 C10' 1.277(18)
C7 C8' 1.44(3)
C7 C9 1.472(12)
C7 C10 1.524(9)
C7 C8 1.651(10)
C7 C9' 1.881(19)
C11 C12 1.388(6)
C11 C16 1.392(6)
C12 C13 1.380(6)
C12 C18 1.513(6)
C13 C14 1.392(6)
C14 C15 1.382(6)
C14 C19 1.521(6)
C15 C16 1.382(6)
C16 C17 1.521(6)
C21 C22 1.400(6)
C21 C26 1.401(7)
C22 C23 1.399(6)
C22 C28 1.507(6)
C23 C24 1.373(7)
C24 C25 1.386(6)
C24 C29 1.519(6)
C25 C26 1.398(7)
C26 C27 1.515(6)
C41 C42 1.392(6)
C41 C46 1.408(6)
C42 C43 1.392(6)
C42 C51 1.495(6)
C43 C44 1.382(6)
C44 C45 1.395(6)
C44 C47 1.544(6)
C45 C46 1.406(6)
C46 C61 1.495(6)
C47 C48 1.522(6)
C47 C49 1.530(7)
C47 C50 1.542(6)
C51 C56 1.404(7)
C51 C52 1.406(7)
C52 C53 1.400(7)
C52 C57 1.503(6)
C53 C54 1.365(8)
C54 C55 1.382(8)
C54 C59 1.523(8)
C55 C56 1.369(7)
C56 C58 1.518(7)
C61 C62 1.403(7)
C61 C66 1.410(6)
C62 C63 1.377(7)
C62 C67 1.513(6)
C63 C64 1.375(7)
C64 C65 1.372(7)
C64 C69 1.519(7)
C65 C66 1.381(7)
C66 C68 1.502(6)

loop_
_geom_torsion_atom_site_label_1
_geom_torsion_atom_site_label_2
_geom_torsion_atom_site_label_3
_geom_torsion_atom_site_label_4
_geom_torsion
O1 Bi1 P1 H1 -72(2)
C41 Bi1 P1 H1 30(2)
O2 Bi1 P1 H1 100(2)
Br1 Bi1 P1 H1 -72(2)
O1 Bi1 P1 O2 -172.2(2)
C41 Bi1 P1 O2 -69.42(19)
Br1 Bi1 P1 O2 -172.02(13)
C41 Bi1 P1 O1 102.8(2)
O2 Bi1 P1 O1 172.2(2)
Br1 Bi1 P1 O1 0.15(16)
O1 Bi1 P1 C1 88.8(2)
C41 Bi1 P1 C1 -168.4(2)
O2 Bi1 P1 C1 -99.0(2)
Br1 Bi1 P1 C1 89.0(2)
H1 P1 O1 Bi1 129.2(17)
O2 P1 O1 Bi1 7.4(2)
C1 P1 O1 Bi1 -117.2(2)
C41 Bi1 O1 P1 -81.98(19)
O2 Bi1 O1 P1 -4.53(12)
Br1 Bi1 O1 P1 -179.87(13)
H1 P1 O2 Bi1 -122.3(19)
O1 P1 O2 Bi1 -6.01(17)
C1 P1 O2 Bi1 118.73(19)
O1 Bi1 O2 P1 4.56(13)
C41 Bi1 O2 P1 110.78(19)
Br1 Bi1 O2 P1 14.3(2)
H1 P1 C1 C2 161.8(18)
O2 P1 C1 C2 -74.4(4)
O1 P1 C1 C2 48.7(5)
Bi1 P1 C1 C2 -3.0(5)
H1 P1 C1 C6 -23.6(18)
O2 P1 C1 C6 100.2(4)
O1 P1 C1 C6 -136.7(4)
Bi1 P1 C1 C6 171.6(3)
C6 C1 C2 C3 2.6(7)
P1 C1 C2 C3 177.2(4)
C6 C1 C2 C21 -173.5(5)
P1 C1 C2 C21 1.2(7)
C1 C2 C3 C4 -0.9(8)
C21 C2 C3 C4 175.3(5)
C2 C3 C4 C5 -0.5(9)
C2 C3 C4 C7 -179.5(6)
C3 C4 C5 C6 0.1(9)
C7 C4 C5 C6 179.1(6)
C4 C5 C6 C1 1.7(8)
C4 C5 C6 C11 -172.1(5)
C2 C1 C6 C5 -3.0(7)
P1 C1 C6 C5 -177.8(4)
C2 C1 C6 C11 170.7(4)
P1 C1 C6 C11 -4.1(7)
C3 C4 C7 C10' -49.3(15)
C5 C4 C7 C10' 131.7(13)
C3 C4 C7 C8' 154.5(14)
C5 C4 C7 C8' -24.5(15)
C3 C4 C7 C9 122.0(9)
C5 C4 C7 C9 -56.9(11)
C3 C4 C7 C10 -3.7(10)
C5 C4 C7 C10 177.4(7)
C3 C4 C7 C8 -119.3(7)
C5 C4 C7 C8 61.7(7)
C3 C4 C7 C9' 58.7(9)
C5 C4 C7 C9' -120.2(8)
C5 C6 C11 C12 -89.2(6)
C1 C6 C11 C12 96.9(6)
C5 C6 C11 C16 90.0(6)
C1 C6 C11 C16 -83.8(6)
C16 C11 C12 C13 1.5(8)
C6 C11 C12 C13 -179.3(5)
C16 C11 C12 C18 177.8(5)
C6 C11 C12 C18 -3.0(8)
C11 C12 C13 C14 -0.5(8)
C18 C12 C13 C14 -176.9(5)
C12 C13 C14 C15 -0.5(8)
C12 C13 C14 C19 178.6(5)
C13 C14 C15 C16 0.5(8)
C19 C14 C15 C16 -178.6(5)
C14 C15 C16 C11 0.5(8)
C14 C15 C16 C17 -179.9(5)
C12 C11 C16 C15 -1.5(8)
C6 C11 C16 C15 179.3(5)
C12 C11 C16 C17 178.9(5)
C6 C11 C16 C17 -0.3(7)
C3 C2 C21 C22 92.0(6)
C1 C2 C21 C22 -92.0(6)
C3 C2 C21 C26 -83.7(6)
C1 C2 C21 C26 92.3(6)
C26 C21 C22 C23 -1.0(7)
C2 C21 C22 C23 -176.6(4)
C26 C21 C22 C28 -179.6(4)
C2 C21 C22 C28 4.8(7)
C21 C22 C23 C24 1.7(8)
C28 C22 C23 C24 -179.8(4)
C22 C23 C24 C25 -1.8(8)
C22 C23 C24 C29 -179.6(4)
C23 C24 C25 C26 1.3(8)
C29 C24 C25 C26 179.1(4)
C24 C25 C26 C21 -0.7(8)
C24 C25 C26 C27 -179.1(4)
C22 C21 C26 C25 0.5(7)
C2 C21 C26 C25 176.3(4)
C22 C21 C26 C27 179.0(4)
C2 C21 C26 C27 -5.3(7)
O1 Bi1 C41 C42 167.9(3)
O2 Bi1 C41 C42 108.9(4)
Br1 Bi1 C41 C42 -99.8(3)
P1 Bi1 C41 C42 137.4(3)
O1 Bi1 C41 C46 -9.0(5)
O2 Bi1 C41 C46 -68.0(5)
Br1 Bi1 C41 C46 83.3(5)
P1 Bi1 C41 C46 -39.5(5)
C46 C41 C42 C43 -2.4(8)
Bi1 C41 C42 C43 -179.8(4)
C46 C41 C42 C51 179.7(5)
Bi1 C41 C42 C51 2.4(6)
C41 C42 C43 C44 1.7(8)
C51 C42 C43 C44 179.5(5)
C42 C43 C44 C45 0.8(7)
C42 C43 C44 C47 -179.2(5)
C43 C44 C45 C46 -2.6(8)
C47 C44 C45 C46 177.4(5)
C44 C45 C46 C41 1.9(7)
C44 C45 C46 C61 -179.9(5)
C42 C41 C46 C45 0.6(7)
Bi1 C41 C46 C45 177.3(3)
C42 C41 C46 C61 -177.4(5)
Bi1 C41 C46 C61 -0.7(8)
C43 C44 C47 C48 119.3(5)
C45 C44 C47 C48 -60.7(6)
C43 C44 C47 C49 -1.7(7)
C45 C44 C47 C49 178.3(5)
C43 C44 C47 C50 -122.2(5)
C45 C44 C47 C50 57.8(6)
C41 C42 C51 C56 97.0(6)
C43 C42 C51 C56 -81.0(6)
C41 C42 C51 C52 -82.0(6)
C43 C42 C51 C52 100.1(6)
C56 C51 C52 C53 -2.6(7)
C42 C51 C52 C53 176.3(5)
C56 C51 C52 C57 178.1(5)
C42 C51 C52 C57 -2.9(7)
C51 C52 C53 C54 0.7(8)
C57 C52 C53 C54 180.0(5)
C52 C53 C54 C55 1.2(9)
C52 C53 C54 C59 -179.5(5)
C53 C54 C55 C56 -1.1(10)
C59 C54 C55 C56 179.6(5)
C54 C55 C56 C51 -0.9(9)
C54 C55 C56 C58 -179.7(6)
C52 C51 C56 C55 2.7(8)
C42 C51 C56 C55 -176.2(5)
C52 C51 C56 C58 -178.5(5)
C42 C51 C56 C58 2.5(7)
C45 C46 C61 C62 -74.8(6)
C41 C46 C61 C62 103.3(6)
C45 C46 C61 C66 99.8(5)
C41 C46 C61 C66 -82.1(7)
C66 C61 C62 C63 -0.4(7)
C46 C61 C62 C63 174.3(4)
C66 C61 C62 C67 -179.6(4)
C46 C61 C62 C67 -4.9(7)
C61 C62 C63 C64 2.4(8)
C67 C62 C63 C64 -178.4(4)
C62 C63 C64 C65 -3.0(8)
C62 C63 C64 C69 179.8(5)
C63 C64 C65 C66 1.6(8)
C69 C64 C65 C66 178.9(5)
C64 C65 C66 C61 0.3(8)
C64 C65 C66 C68 -175.0(5)
C62 C61 C66 C65 -0.9(7)
C46 C61 C66 C65 -175.6(4)
C62 C61 C66 C68 174.4(5)
C46 C61 C66 C68 -0.3(7)
